data_4024501
loop_
_publ_author_name
'Jing Sun'
'Li-Li Zhang'
'Er-Yan Xia'
'Chao-Guo Yan'

_publ_contact_author_address
;
      College of Chemistry & Chemical Engineering
      Yangzhou University
      Yangzhou 225002, 
      P.R. China
;
_publ_contact_author_email cgyan@yzu.edu.cn
_publ_contact_author_fax +86-514-7975590-8401
_publ_contact_author_name 'Chao Guo Yan'
_publ_contact_author_phone +86-514-7975531
_publ_section_title
;
Synthesis of Dihydrothiophenes or Spirocyclic Compounds by Domino Reactions
of 1,3-Thiazolidinedione
;
_journal_name_full 'Journal of Organic Chemistry'
_journal_page_first 3398
_journal_page_last 3401
_journal_paper_doi 10.1021/jo900215a
_journal_volume 74
_journal_year 2009
_chemical_formula_moiety 'C25 H19 N5 O2 S, C4 H11 N, C3 H7 N O'
_chemical_formula_sum 'C32 H37 N7 O3 S'
_chemical_formula_weight 599.75
_chemical_name_systematic
; 
 ? 
;
_space_group_IT_number 14
_symmetry_cell_setting monoclinic
_symmetry_space_group_name_Hall '-P 2yn'
_symmetry_space_group_name_H-M 'P 1 21/n 1'
_atom_sites_solution_hydrogens geom
_atom_sites_solution_primary direct
_atom_sites_solution_secondary difmap
_audit_creation_method SHELXL-97
_cell_angle_alpha 90.00
_cell_angle_beta 100.443(9)
_cell_angle_gamma 90.00
_cell_formula_units_Z 4
_cell_length_a 11.652(7)
_cell_length_b 14.169(8)
_cell_length_c 20.196(12)
_cell_measurement_reflns_used 2718
_cell_measurement_temperature 296(2)
_cell_measurement_theta_max 19.723
_cell_measurement_theta_min 2.207
_cell_volume 3279(3)
_computing_cell_refinement 'Bruker SMART'
_computing_data_collection 'Bruker SMART'
_computing_data_reduction 'Bruker SAINT'
_computing_molecular_graphics 'Bruker SHELXTL'
_computing_publication_material 'Bruker SHELXTL'
_computing_structure_refinement 'SHELXL-97 (Sheldrick, 1997)'
_computing_structure_solution 'SHELXS-97 (Sheldrick, 1990)'
_diffrn_ambient_temperature 296(2)
_diffrn_measured_fraction_theta_full 0.999
_diffrn_measured_fraction_theta_max 0.999
_diffrn_radiation_monochromator graphite
_diffrn_radiation_source 'fine-focus sealed tube'
_diffrn_radiation_type MoK\a
_diffrn_radiation_wavelength 0.71073
_diffrn_reflns_av_R_equivalents 0.1151
_diffrn_reflns_av_sigmaI/netI 0.1049
_diffrn_reflns_limit_h_max 13
_diffrn_reflns_limit_h_min -13
_diffrn_reflns_limit_k_max 16
_diffrn_reflns_limit_k_min -16
_diffrn_reflns_limit_l_max 24
_diffrn_reflns_limit_l_min -21
_diffrn_reflns_number 22974
_diffrn_reflns_theta_full 25.00
_diffrn_reflns_theta_max 25.00
_diffrn_reflns_theta_min 1.77
_exptl_absorpt_coefficient_mu 0.141
_exptl_absorpt_correction_T_max 0.975
_exptl_absorpt_correction_T_min 0.969
_exptl_absorpt_correction_type multi-scan
_exptl_absorpt_process_details sadabs
_exptl_crystal_colour colourless
_exptl_crystal_density_diffrn 1.215
_exptl_crystal_density_method 'not measured'
_exptl_crystal_F_000 1272
_exptl_crystal_size_max 0.22
_exptl_crystal_size_mid 0.20
_exptl_crystal_size_min 0.18
_refine_diff_density_max 0.445
_refine_diff_density_min -0.384
_refine_diff_density_rms 0.070
_refine_ls_extinction_method none
_refine_ls_goodness_of_fit_ref 1.025
_refine_ls_hydrogen_treatment constr
_refine_ls_matrix_type full
_refine_ls_number_parameters 378
_refine_ls_number_reflns 5770
_refine_ls_number_restraints 13
_refine_ls_restrained_S_all 1.036
_refine_ls_R_factor_all 0.1799
_refine_ls_R_factor_gt 0.0804
_refine_ls_shift/su_max 0.001
_refine_ls_shift/su_mean 0.000
_refine_ls_structure_factor_coef Fsqd
_refine_ls_weighting_details 'calc w=1/[\s^2^(Fo^2^)+(0.0998P)^2^+0.0000P] where P=(Fo^2^+2Fc^2^)/3'
_refine_ls_weighting_scheme calc
_refine_ls_wR_factor_gt 0.1934
_refine_ls_wR_factor_ref 0.2229
_reflns_number_gt 2523
_reflns_number_total 5770
_reflns_threshold_expression >2sigma(I)
_cod_data_source_file jo900215a_si_001_08.cif
_cod_data_source_block 7b
_cod_depositor_comments
;
The following automatic conversions were performed:
'_symmetry_cell_setting' value 'Monoclinic' changed to 'monoclinic'
according to '/home/saulius/struct/CIF-dictionaries/cif_core.dic'
dictionary named 'cif_core.dic' version 2.4.1 from 2010-06-29.

Automatic conversion script
Id: cif_fix_enum 1527 2010-12-29 10:47:43Z saulius 
;
_cod_original_sg_symbol_H-M 'P 21/n'
_cod_database_code 4024501

loop_
_symmetry_equiv_pos_as_xyz
'x, y, z'
'-x+1/2, y+1/2, -z+1/2'
'-x, -y, -z'
'x-1/2, -y-1/2, z-1/2'

loop_
_atom_site_label
_atom_site_type_symbol
_atom_site_fract_x
_atom_site_fract_y
_atom_site_fract_z
_atom_site_U_iso_or_equiv
_atom_site_adp_type
_atom_site_occupancy
_atom_site_symmetry_multiplicity
_atom_site_calc_flag
_atom_site_refinement_flags
_atom_site_disorder_assembly
_atom_site_disorder_group
C1 C 0.05927(13) 0.62069(13) 0.27109(9) 0.069 Uani 1 1 d . . .
H1 H 0.1302 0.6445 0.2935 0.083 Uiso 1 1 calc R . .
C2 C -0.03862(15) 0.67872(13) 0.26076(9) 0.0790(7) Uani 1 1 d . . .
H2 H -0.0314 0.7415 0.2744 0.095 Uiso 1 1 calc R . .
C3 C -0.14749(15) 0.64400(15) 0.23022(9) 0.0805(7) Uani 1 1 d U . .
C4 C -0.25380(17) 0.70641(19) 0.22132(13) 0.1245(10) Uani 1 1 d U . .
H4A H -0.3089 0.6858 0.1828 0.187 Uiso 1 1 calc R . .
H4B H -0.2314 0.7705 0.2147 0.187 Uiso 1 1 calc R . .
H4C H -0.2888 0.7027 0.2608 0.187 Uiso 1 1 calc R . .
C5 C -0.15454(15) 0.55265(16) 0.21044(10) 0.0939(8) Uani 1 1 d . . .
H5 H -0.2265 0.5276 0.1909 0.113 Uiso 1 1 calc R . .
C6 C -0.05492(14) 0.49502(14) 0.21901(9) 0.0758(7) Uani 1 1 d . . .
H6 H -0.0617 0.4327 0.2043 0.091 Uiso 1 1 calc R . .
C7 C 0.05316(13) 0.52937(12) 0.24891(8) 0.0552(5) Uani 1 1 d . . .
C8 C 0.15632(12) 0.46279(12) 0.25875(7) 0.0537(5) Uani 1 1 d . . .
H8 H 0.1238 0.3989 0.2572 0.064 Uiso 1 1 calc R . .
C9 C 0.22998(13) 0.47389(12) 0.32774(8) 0.057 Uani 1 1 d . . .
C10 C 0.34056(13) 0.51191(11) 0.34330(7) 0.0549(5) Uani 1 1 d . . .
C11 C 0.17813(15) 0.44454(13) 0.38257(8) 0.0707(6) Uani 1 1 d . . .
C12 C 0.40131(13) 0.54562(12) 0.28795(7) 0.055 Uani 1 1 d . . .
C13 C 0.44891(14) 0.64181(13) 0.30387(8) 0.0631(6) Uani 1 1 d . . .
C14 C 0.50363(13) 0.48503(13) 0.28726(8) 0.0638(6) Uani 1 1 d . . .
C15 C 0.32058(13) 0.55170(11) 0.21688(7) 0.0532(5) Uani 1 1 d . . .
H15 H 0.2694 0.6058 0.2200 0.064 Uiso 1 1 calc R . .
C16 C 0.38538(13) 0.57697(12) 0.16202(8) 0.0563(5) Uani 1 1 d . . .
C17 C 0.45716(14) 0.51622(13) 0.13538(8) 0.0679(6) Uani 1 1 d . . .
H17 H 0.4650 0.4544 0.1511 0.081 Uiso 1 1 calc R . .
C18 C 0.51732(16) 0.54381(14) 0.08661(9) 0.0797(7) Uani 1 1 d . . .
H18 H 0.5624 0.4999 0.0685 0.096 Uiso 1 1 calc R . .
C19 C 0.51227(17) 0.63666(15) 0.06350(9) 0.0842(7) Uani 1 1 d . . .
C20 C 0.58474(18) 0.66741(18) 0.01117(10) 0.1321(9) Uani 1 1 d . . .
H20A H 0.5407 0.6571 -0.0332 0.198 Uiso 1 1 calc R . .
H20B H 0.6555 0.6312 0.0169 0.198 Uiso 1 1 calc R . .
H20C H 0.6034 0.7332 0.0170 0.198 Uiso 1 1 calc R . .
C21 C 0.43979(16) 0.69632(15) 0.09002(9) 0.0845(7) Uani 1 1 d . . .
H21 H 0.4317 0.7581 0.0744 0.101 Uiso 1 1 calc R . .
C22 C 0.37980(16) 0.66899(13) 0.13786(9) 0.0716(6) Uani 1 1 d . . .
H22 H 0.3336 0.7128 0.1551 0.086 Uiso 1 1 calc R . .
C23 C 0.23723(13) 0.46523(11) 0.20558(7) 0.0536(5) Uani 1 1 d . . .
C24 C 0.16449(13) 0.47184(11) 0.13423(7) 0.0533(5) Uani 1 1 d U . .
C25 C 0.22593(15) 0.32112(12) 0.12498(8) 0.064 Uani 1 1 d U . .
C26 C 0.1764(2) 0.5894(2) -0.04437(12) 0.1457(13) Uani 1 1 d . . .
H26A H 0.2204 0.5605 -0.0048 0.219 Uiso 1 1 calc R . .
H26B H 0.2273 0.6030 -0.0756 0.219 Uiso 1 1 calc R . .
H26C H 0.1159 0.5472 -0.0649 0.219 Uiso 1 1 calc R . .
C27 C 0.1234(2) 0.67835(19) -0.02556(11) 0.127 Uani 1 1 d D A .
H27A H 0.1818 0.7150 0.0040 0.153 Uiso 1 1 calc R . .
H27B H 0.0963 0.7154 -0.0657 0.153 Uiso 1 1 calc R . .
C28 C -0.0335(3) 0.7344(2) 0.03836(13) 0.0918(14) Uani 0.557(2) 1 d PD A 1
H28A H -0.1063 0.7102 0.0484 0.110 Uiso 0.557(2) 1 calc PR A 1
H28B H -0.0522 0.7848 0.0056 0.110 Uiso 0.557(2) 1 calc PR A 1
C29 C 0.0377(4) 0.7746(3) 0.10192(15) 0.1162(17) Uani 0.557(2) 1 d PD A 1
H29A H -0.0075 0.8212 0.1203 0.174 Uiso 0.557(2) 1 calc PR A 1
H29B H 0.1071 0.8034 0.0918 0.174 Uiso 0.557(2) 1 calc PR A 1
H29C H 0.0589 0.7249 0.1341 0.174 Uiso 0.557(2) 1 calc PR A 1
C28' C 0.0180(3) 0.7533(2) 0.0351(2) 0.124(2) Uani 0.443(2) 1 d PD A 2
H28C H -0.0085 0.7993 0.0001 0.148 Uiso 0.443(2) 1 calc PR A 2
H28D H 0.0908 0.7741 0.0625 0.148 Uiso 0.443(2) 1 calc PR A 2
C29' C -0.0741(4) 0.7308(4) 0.0768(2) 0.135(2) Uani 0.443(2) 1 d PD A 2
H29D H -0.1358 0.6952 0.0500 0.202 Uiso 0.443(2) 1 calc PR A 2
H29E H -0.1051 0.7885 0.0912 0.202 Uiso 0.443(2) 1 calc PR A 2
H29F H -0.0399 0.6944 0.1154 0.202 Uiso 0.443(2) 1 calc PR A 2
N1 N 0.02605(13) 0.65839(10) 0.00835(7) 0.0732(5) Uani 1 1 d D . .
H1A H -0.0003 0.6043 0.0098 0.088 Uiso 1 1 d R A .
N2 N 0.15789(11) 0.39345(10) 0.09749(6) 0.0640(5) Uani 1 1 d U . .
H2A H 0.1132 0.3891 0.0587 0.077 Uiso 1 1 calc R . .
N3 N 0.48487(13) 0.71670(12) 0.31451(7) 0.0855(6) Uani 1 1 d . . .
N4 N 0.58438(13) 0.44002(12) 0.28906(8) 0.0857(6) Uani 1 1 d . . .
N5 N 0.40170(12) 0.51971(11) 0.40597(6) 0.0756(5) Uani 1 1 d . . .
H5A H 0.3722 0.5003 0.4396 0.091 Uiso 1 1 calc R . .
H5B H 0.4704 0.5441 0.4126 0.091 Uiso 1 1 calc R . .
N6 N 0.13804(14) 0.42100(14) 0.42701(8) 0.102 Uani 1 1 d . . .
O1 O 0.23749(12) 0.24526(8) 0.10065(6) 0.0890(5) Uani 1 1 d . . .
O2 O 0.11448(9) 0.54709(8) 0.11564(5) 0.0657(4) Uani 1 1 d U . .
S1 S 0.30877(4) 0.35146(3) 0.20703(2) 0.06342(14) Uani 1 1 d . . .
C2S C 0.61083(18) 0.0685(3) 0.09981(16) 0.366(4) Uani 1 1 d D . .
H2S1 H 0.6313 0.1337 0.1073 0.549 Uiso 1 1 calc R . .
H2S2 H 0.5950 0.0412 0.1407 0.549 Uiso 1 1 calc R . .
H2S3 H 0.5426 0.0635 0.0653 0.549 Uiso 1 1 calc R . .
C1S C 0.6871(4) -0.07916(14) 0.0644(3) 0.353(3) Uani 1 1 d D . .
H1S1 H 0.6344 -0.0863 0.0223 0.529 Uiso 1 1 calc R . .
H1S2 H 0.6545 -0.1087 0.0996 0.529 Uiso 1 1 calc R . .
H1S3 H 0.7604 -0.1083 0.0615 0.529 Uiso 1 1 calc R . .
N1S N 0.70516(13) 0.01933(12) 0.07924(8) 0.1317(9) Uani 1 1 d D . .
C3S C 0.78367(19) 0.0618(3) 0.06638(13) 0.2033(18) Uani 1 1 d D . .
H3S H 0.7781 0.1237 0.0807 0.244 Uiso 1 1 calc R . .
O1S O 0.86565(12) 0.05524(16) 0.04247(8) 0.1405(8) Uani 1 1 d D . .

loop_
_atom_site_aniso_label
_atom_site_aniso_U_11
_atom_site_aniso_U_22
_atom_site_aniso_U_33
_atom_site_aniso_U_23
_atom_site_aniso_U_13
_atom_site_aniso_U_12
C1 0.036 0.076 0.094 -0.004 0.009 -0.007
C2 0.0680(11) 0.0658(11) 0.1046(13) -0.0090(10) 0.0190(10) -0.0022(10)
C3 0.0532(10) 0.0974(14) 0.0875(12) 0.0015(11) 0.0034(10) 0.0038(11)
C4 0.0533(11) 0.148(2) 0.167(2) -0.0018(18) 0.0056(14) 0.0353(13)
C5 0.0479(11) 0.1205(17) 0.1061(15) -0.0179(13) -0.0055(11) -0.0018(12)
C6 0.0549(10) 0.0878(13) 0.0809(12) -0.0182(10) 0.0023(10) -0.0123(10)
C7 0.0383(8) 0.0705(10) 0.0552(9) -0.0023(8) 0.0040(7) -0.0083(8)
C8 0.0433(9) 0.0630(10) 0.0516(9) 0.0022(8) 0.0002(7) -0.0036(8)
C9 0.048 0.068 0.052 0.000 0.002 -0.003
C10 0.0504(9) 0.0648(10) 0.0478(8) -0.0025(8) 0.0042(7) 0.0047(9)
C11 0.0542(10) 0.0914(13) 0.0610(10) 0.0002(10) -0.0046(9) -0.0118(10)
C12 0.039 0.068 0.056 -0.009 0.003 -0.004
C13 0.0440(9) 0.0833(11) 0.0588(9) -0.0092(9) 0.0006(8) -0.0073(9)
C14 0.0458(9) 0.0820(12) 0.0598(10) -0.0058(9) -0.0001(8) -0.0014(9)
C15 0.0466(9) 0.0560(9) 0.0544(9) -0.0040(8) 0.0020(8) 0.0014(8)
C16 0.0433(8) 0.0682(10) 0.0563(9) -0.0053(8) 0.0056(8) -0.0047(8)
C17 0.0643(10) 0.0768(12) 0.0638(10) -0.0063(9) 0.0150(8) -0.0028(10)
C18 0.0746(11) 0.0918(13) 0.0787(11) -0.0187(10) 0.0297(9) -0.0113(11)
C19 0.0786(11) 0.1000(14) 0.0776(11) -0.0171(10) 0.0236(9) -0.0335(11)
C20 0.1546(17) 0.139(2) 0.1249(14) -0.0236(14) 0.0836(12) -0.0594(15)
C21 0.0867(13) 0.0822(13) 0.0869(12) 0.0090(11) 0.0225(10) -0.0128(11)
C22 0.0704(10) 0.0684(11) 0.0794(11) 0.0050(9) 0.0225(9) -0.0024(10)
C23 0.0479(9) 0.0574(10) 0.0507(9) 0.0023(8) -0.0038(8) 0.0001(8)
C24 0.0374(8) 0.0684(10) 0.0497(8) -0.0002(8) -0.0038(7) -0.0030(8)
C25 0.060 0.073 0.057 -0.005 0.004 -0.006
C26 0.1182(18) 0.229(3) 0.0927(16) -0.0084(18) 0.0252(15) 0.006(2)
C27 0.122 0.135 0.106 0.035 -0.027 -0.021
C28 0.107(3) 0.090(3) 0.066(2) -0.0204(18) -0.016(2) 0.002(2)
C29 0.149(4) 0.112(3) 0.081(2) -0.038(2) 0.002(3) -0.005(3)
C28' 0.115(4) 0.051(3) 0.181(5) -0.002(3) -0.037(4) -0.004(3)
C29' 0.170(5) 0.121(4) 0.104(4) -0.037(3) 0.001(4) 0.062(4)
N1 0.0785(9) 0.0589(9) 0.0777(9) -0.0037(7) 0.0019(8) -0.0036(8)
N2 0.0638(9) 0.0749(9) 0.0439(7) -0.0040(7) -0.0150(7) -0.0019(8)
N3 0.0756(10) 0.0925(11) 0.0872(10) -0.0201(9) 0.0119(8) -0.0212(9)
N4 0.0618(9) 0.1012(12) 0.0887(10) -0.0124(9) -0.0009(9) 0.0130(9)
N5 0.0548(8) 0.1169(12) 0.0534(8) -0.0030(8) 0.0056(7) -0.0073(9)
N6 0.086 0.152 0.067 0.009 0.015 -0.037
O1 0.1049(10) 0.0702(8) 0.0854(8) -0.0226(6) -0.0002(8) 0.0075(8)
O2 0.0583(7) 0.0717(7) 0.0612(6) 0.0092(6) -0.0049(6) 0.0115(6)
S1 0.0534(2) 0.0612(3) 0.0687(3) 0.0007(2) -0.0074(2) 0.0069(2)
C2S 0.224(4) 0.751(12) 0.132(3) -0.093(4) 0.055(3) 0.051(6)
C1S 0.313(5) 0.178(3) 0.468(7) 0.121(4) -0.193(5) -0.065(4)
N1S 0.0781(11) 0.232(2) 0.0828(11) 0.0342(12) 0.0093(10) -0.0401(14)
C3S 0.0726(16) 0.434(5) 0.0941(17) 0.070(2) -0.0095(14) -0.055(2)
O1S 0.0603(8) 0.260(2) 0.0971(10) 0.0103(12) 0.0035(8) -0.0035(12)

loop_
_atom_type_symbol
_atom_type_description
_atom_type_scat_dispersion_real
_atom_type_scat_dispersion_imag
_atom_type_scat_source
C C 0.0033 0.0016 'International Tables Vol C Tables 4.2.6.8 and 6.1.1.4'
H H 0.0000 0.0000 'International Tables Vol C Tables 4.2.6.8 and 6.1.1.4'
N N 0.0061 0.0033 'International Tables Vol C Tables 4.2.6.8 and 6.1.1.4'
O O 0.0106 0.0060 'International Tables Vol C Tables 4.2.6.8 and 6.1.1.4'
S S 0.1246 0.1234 'International Tables Vol C Tables 4.2.6.8 and 6.1.1.4'

loop_
_geom_angle_atom_site_label_1
_geom_angle_atom_site_label_2
_geom_angle_atom_site_label_3
_geom_angle
_geom_angle_site_symmetry_1
_geom_angle_site_symmetry_3
_geom_angle_publ_flag
C7 C1 C2 121.19(15) . . ?
C7 C1 H1 119.4 . . ?
C2 C1 H1 119.4 . . ?
C1 C2 C3 120.85(18) . . ?
C1 C2 H2 119.6 . . ?
C3 C2 H2 119.6 . . ?
C5 C3 C2 118.00(17) . . ?
C5 C3 C4 121.47(17) . . ?
C2 C3 C4 120.51(19) . . ?
C3 C4 H4A 109.5 . . ?
C3 C4 H4B 109.5 . . ?
H4A C4 H4B 109.5 . . ?
C3 C4 H4C 109.5 . . ?
H4A C4 H4C 109.5 . . ?
H4B C4 H4C 109.5 . . ?
C3 C5 C6 121.03(17) . . ?
C3 C5 H5 119.5 . . ?
C6 C5 H5 119.5 . . ?
C7 C6 C5 121.09(18) . . ?
C7 C6 H6 119.5 . . ?
C5 C6 H6 119.5 . . ?
C1 C7 C6 117.74(15) . . ?
C1 C7 C8 123.67(13) . . ?
C6 C7 C8 118.50(15) . . ?
C9 C8 C7 111.25(13) . . ?
C9 C8 C23 108.77(13) . . ?
C7 C8 C23 117.59(13) . . ?
C9 C8 H8 106.2 . . ?
C7 C8 H8 106.2 . . ?
C23 C8 H8 106.2 . . ?
C10 C9 C11 116.73(14) . . ?
C10 C9 C8 127.12(15) . . ?
C11 C9 C8 116.12(14) . . ?
N5 C10 C9 124.21(15) . . ?
N5 C10 C12 115.74(14) . . ?
C9 C10 C12 120.03(13) . . ?
N6 C11 C9 179.08(18) . . ?
C14 C12 C13 105.43(13) . . ?
C14 C12 C10 108.23(14) . . ?
C13 C12 C10 109.76(13) . . ?
C14 C12 C15 112.08(13) . . ?
C13 C12 C15 106.63(13) . . ?
C10 C12 C15 114.33(13) . . ?
N3 C13 C12 178.30(17) . . ?
N4 C14 C12 177.28(18) . . ?
C16 C15 C23 117.81(13) . . ?
C16 C15 C12 113.08(13) . . ?
C23 C15 C12 110.24(12) . . ?
C16 C15 H15 104.8 . . ?
C23 C15 H15 104.8 . . ?
C12 C15 H15 104.8 . . ?
C17 C16 C22 116.28(16) . . ?
C17 C16 C15 124.42(15) . . ?
C22 C16 C15 119.19(15) . . ?
C18 C17 C16 122.07(18) . . ?
C18 C17 H17 119.0 . . ?
C16 C17 H17 119.0 . . ?
C17 C18 C19 121.05(18) . . ?
C17 C18 H18 119.5 . . ?
C19 C18 H18 119.5 . . ?
C21 C19 C18 116.30(19) . . ?
C21 C19 C20 123.4(2) . . ?
C18 C19 C20 120.32(19) . . ?
C19 C20 H20A 109.5 . . ?
C19 C20 H20B 109.5 . . ?
H20A C20 H20B 109.5 . . ?
C19 C20 H20C 109.5 . . ?
H20A C20 H20C 109.5 . . ?
H20B C20 H20C 109.5 . . ?
C22 C21 C19 122.63(19) . . ?
C22 C21 H21 118.7 . . ?
C19 C21 H21 118.7 . . ?
C21 C22 C16 121.60(18) . . ?
C21 C22 H22 119.2 . . ?
C16 C22 H22 119.2 . . ?
C24 C23 C8 110.43(13) . . ?
C24 C23 C15 108.27(12) . . ?
C8 C23 C15 110.95(13) . . ?
C24 C23 S1 104.08(10) . . ?
C8 C23 S1 107.71(11) . . ?
C15 C23 S1 115.17(11) . . ?
O2 C24 N2 124.92(14) . . ?
O2 C24 C23 119.04(14) . . ?
N2 C24 C23 116.01(13) . . ?
O1 C25 N2 127.74(15) . . ?
O1 C25 S1 120.43(13) . . ?
N2 C25 S1 111.80(12) . . ?
C27 C26 H26A 109.5 . . ?
C27 C26 H26B 109.5 . . ?
H26A C26 H26B 109.5 . . ?
C27 C26 H26C 109.5 . . ?
H26A C26 H26C 109.5 . . ?
H26B C26 H26C 109.5 . . ?
N1 C27 C26 110.6(2) . . ?
N1 C27 H27A 109.5 . . ?
C26 C27 H27A 109.5 . . ?
N1 C27 H27B 109.5 . . ?
C26 C27 H27B 109.5 . . ?
H27A C27 H27B 108.1 . . ?
N1 C28 C29 113.6(3) . . ?
N1 C28 H28A 108.8 . . ?
C29 C28 H28A 108.8 . . ?
N1 C28 H28B 108.8 . . ?
C29 C28 H28B 108.8 . . ?
H28A C28 H28B 107.7 . . ?
N1 C28' C29' 96.4(3) . . ?
N1 C28' H28C 112.5 . . ?
C29' C28' H28C 112.5 . . ?
N1 C28' H28D 112.5 . . ?
C29' C28' H28D 112.5 . . ?
H28C C28' H28D 110.0 . . ?
C28' C29' H29D 109.5 . . ?
C28' C29' H29E 109.5 . . ?
H29D C29' H29E 109.5 . . ?
C28' C29' H29F 109.5 . . ?
H29D C29' H29F 109.5 . . ?
H29E C29' H29F 109.5 . . ?
C27 N1 C28' 95.9(2) . . ?
C27 N1 C28 121.19(19) . . ?
C28' N1 C28 26.5(2) . . ?
C27 N1 H1A 121.5 . . ?
C28' N1 H1A 142.3 . . ?
C28 N1 H1A 117.2 . . ?
C24 N2 C25 115.69(13) . . ?
C24 N2 H2A 122.2 . . ?
C25 N2 H2A 122.2 . . ?
C10 N5 H5A 120.0 . . ?
C10 N5 H5B 120.0 . . ?
H5A N5 H5B 120.0 . . ?
C25 S1 C23 91.66(8) . . ?
N1S C2S H2S1 109.5 . . ?
N1S C2S H2S2 109.5 . . ?
H2S1 C2S H2S2 109.5 . . ?
N1S C2S H2S3 109.5 . . ?
H2S1 C2S H2S3 109.5 . . ?
H2S2 C2S H2S3 109.5 . . ?
N1S C1S H1S1 109.5 . . ?
N1S C1S H1S2 109.5 . . ?
H1S1 C1S H1S2 109.5 . . ?
N1S C1S H1S3 109.5 . . ?
H1S1 C1S H1S3 109.5 . . ?
H1S2 C1S H1S3 109.5 . . ?
C3S N1S C2S 119.5(3) . . ?
C3S N1S C1S 123.2(3) . . ?
C2S N1S C1S 116.4(3) . . ?
O1S C3S N1S 143.1(4) . . ?
O1S C3S H3S 108.5 . . ?
N1S C3S H3S 108.5 . . ?

loop_
_geom_bond_atom_site_label_1
_geom_bond_atom_site_label_2
_geom_bond_distance
_geom_bond_site_symmetry_2
_geom_bond_publ_flag
C1 C7 1.367(2) . ?
C1 C2 1.391(2) . ?
C1 H1 0.9300 . ?
C2 C3 1.396(2) . ?
C2 H2 0.9300 . ?
C3 C5 1.353(3) . ?
C3 C4 1.506(3) . ?
C4 H4A 0.9600 . ?
C4 H4B 0.9600 . ?
C4 H4C 0.9600 . ?
C5 C6 1.404(3) . ?
C5 H5 0.9300 . ?
C6 C7 1.383(2) . ?
C6 H6 0.9300 . ?
C7 C8 1.512(2) . ?
C8 C9 1.507(2) . ?
C8 C23 1.552(2) . ?
C8 H8 0.9800 . ?
C9 C10 1.379(2) . ?
C9 C11 1.416(2) . ?
C10 N5 1.3398(19) . ?
C10 C12 1.505(2) . ?
C11 N6 1.134(2) . ?
C12 C14 1.471(2) . ?
C12 C13 1.484(2) . ?
C12 C15 1.569(2) . ?
C13 N3 1.147(2) . ?
C14 N4 1.132(2) . ?
C15 C16 1.493(2) . ?
C15 C23 1.554(2) . ?
C15 H15 0.9800 . ?
C16 C17 1.376(2) . ?
C16 C22 1.390(2) . ?
C17 C18 1.366(3) . ?
C17 H17 0.9300 . ?
C18 C19 1.394(3) . ?
C18 H18 0.9300 . ?
C19 C21 1.371(3) . ?
C19 C20 1.531(3) . ?
C20 H20A 0.9600 . ?
C20 H20B 0.9600 . ?
C20 H20C 0.9600 . ?
C21 C22 1.348(3) . ?
C21 H21 0.9300 . ?
C22 H22 0.9300 . ?
C23 C24 1.536(2) . ?
C23 S1 1.8125(18) . ?
C24 O2 1.2402(19) . ?
C24 N2 1.330(2) . ?
C25 O1 1.200(2) . ?
C25 N2 1.352(2) . ?
C25 S1 1.8118(18) . ?
C26 C27 1.483(4) . ?
C26 H26A 0.9600 . ?
C26 H26B 0.9600 . ?
C26 H26C 0.9600 . ?
C27 N1 1.455(3) . ?
C27 H27A 0.9700 . ?
C27 H27B 0.9700 . ?
C28 N1 1.470(3) . ?
C28 C29 1.508(4) . ?
C28 H28A 0.9700 . ?
C28 H28B 0.9700 . ?
C29 H29A 0.9600 . ?
C29 H29B 0.9600 . ?
C29 H29C 0.9600 . ?
C28' N1 1.459(4) . ?
C28' C29' 1.513(6) . ?
C28' H28C 0.9700 . ?
C28' H28D 0.9700 . ?
C29' H29D 0.9600 . ?
C29' H29E 0.9600 . ?
C29' H29F 0.9600 . ?
N1 H1A 0.8283 . ?
N2 H2A 0.8600 . ?
N5 H5A 0.8600 . ?
N5 H5B 0.8600 . ?
C2S N1S 1.425(3) . ?
C2S H2S1 0.9600 . ?
C2S H2S2 0.9600 . ?
C2S H2S3 0.9600 . ?
C1S N1S 1.435(3) . ?
C1S H1S1 0.9600 . ?
C1S H1S2 0.9600 . ?
C1S H1S3 0.9600 . ?
N1S C3S 1.163(3) . ?
C3S O1S 1.150(3) . ?
C3S H3S 0.9300 . ?
